data_7153432
loop_
_publ_author_name
'McNab, Hamish'
'Montgomery, James'
'Parsons, Simon'
'Tredgett, David G.'

_publ_section_title
;
 Pyrrolizine-1,3-dione.
;
_journal_issue 19
_journal_name_full 'Organic &amp; biomolecular chemistry'
_journal_page_first 4383
_journal_page_last 4387
_journal_paper_doi 10.1039/c0ob00116c
_journal_volume 8
_journal_year 2010
_chemical_formula_sum 'C7 H5 N O2'
_chemical_formula_weight 135.12
_chemical_name_systematic
;
?
;
_space_group_IT_number 60
_symmetry_cell_setting orthorhombic
_symmetry_space_group_name_Hall '-P 2n 2ab'
_symmetry_space_group_name_H-M 'P b c n'
_atom_sites_solution_hydrogens geom
_atom_sites_solution_primary direct
_atom_sites_solution_secondary difmap
_audit_creation_method SHELXL-97
_cell_angle_alpha 90.00
_cell_angle_beta 90.00
_cell_angle_gamma 90.00
_cell_formula_units_Z 4
_cell_length_a 5.1445(9)
_cell_length_b 14.134(2)
_cell_length_c 8.0639(15)
_cell_measurement_reflns_used 46
_cell_measurement_temperature 150
_cell_measurement_theta_max 22
_cell_measurement_theta_min 20
_cell_volume 586.35(17)
_computing_cell_refinement DIF4
_computing_data_collection DIF4
_computing_data_reduction REDU4
_computing_molecular_graphics XP
_computing_publication_material PLATON
_computing_structure_refinement 'SHELXL-97 (Sheldrick, 2008)'
_computing_structure_solution SIR92
_diffrn_ambient_temperature 150
_diffrn_measured_fraction_theta_full 0.991
_diffrn_measured_fraction_theta_max 0.991
_diffrn_measurement_device_type 'Stoe Stadi-4 Four Circle'
_diffrn_measurement_method omega-2theta
_diffrn_radiation_monochromator graphite
_diffrn_radiation_source 'fine-focus sealed tube'
_diffrn_radiation_type CuK\a
_diffrn_radiation_wavelength 1.54184
_diffrn_reflns_av_R_equivalents 0.0313
_diffrn_reflns_av_sigmaI/netI 0.0191
_diffrn_reflns_limit_h_max 5
_diffrn_reflns_limit_h_min -5
_diffrn_reflns_limit_k_max 15
_diffrn_reflns_limit_k_min -15
_diffrn_reflns_limit_l_max 9
_diffrn_reflns_limit_l_min -9
_diffrn_reflns_number 1346
_diffrn_reflns_theta_full 60.05
_diffrn_reflns_theta_max 60.05
_diffrn_reflns_theta_min 8.34
_exptl_absorpt_coefficient_mu 0.964
_exptl_crystal_colour Colourless
_exptl_crystal_density_diffrn 1.531
_exptl_crystal_density_method 'not measured'
_exptl_crystal_description 'facetted block'
_exptl_crystal_F_000 280
_exptl_crystal_size_max 0.47
_exptl_crystal_size_mid 0.43
_exptl_crystal_size_min 0.31
_refine_diff_density_max 0.181
_refine_diff_density_min -0.189
_refine_diff_density_rms 0.044
_refine_ls_extinction_coef 0.045(4)
_refine_ls_extinction_expression Fc^*^=kFc[1+0.001xFc^2^\l^3^/sin(2\q)]^-1/4^
_refine_ls_extinction_method SHELXL
_refine_ls_goodness_of_fit_ref 1.070
_refine_ls_hydrogen_treatment riding
_refine_ls_matrix_type full
_refine_ls_number_parameters 48
_refine_ls_number_reflns 433
_refine_ls_number_restraints 0
_refine_ls_restrained_S_all 1.070
_refine_ls_R_factor_all 0.0329
_refine_ls_R_factor_gt 0.0325
_refine_ls_shift/su_max 0.000
_refine_ls_shift/su_mean 0.000
_refine_ls_structure_factor_coef Fsqd
_refine_ls_weighting_details 'calc w=1/[\s^2^(Fo^2^)+(0.0549P)^2^+0.1698P] where P=(Fo^2^+2Fc^2^)/3'
_refine_ls_weighting_scheme calc
_refine_ls_wR_factor_gt 0.0862
_refine_ls_wR_factor_ref 0.0866
_reflns_number_gt 423
_reflns_number_total 433
_reflns_threshold_expression >2sigma(I)
_cod_data_source_file c0ob00116c.txt
_cod_data_source_block ndione_4
_cod_depositor_comments
;
The following automatic conversions were performed:

'_symmetry_cell_setting' value 'Orthorhombic' changed to
'orthorhombic' according to
/home/saulius/struct/CIF-dictionaries/cif_core.dic dictionary named
'cif_core.dic' version 2.4.2 from 2011-04-26.

Automatic conversion script
Id: cif_fix_values 1891 2012-01-12 08:04:46Z andrius 
;
_cod_original_sg_symbol_H-M Pbcn
_cod_database_code 7153432

loop_
_symmetry_equiv_pos_as_xyz
'x, y, z'
'-x+1/2, -y+1/2, z+1/2'
'x+1/2, -y+1/2, -z'
'-x, y, -z+1/2'
'-x, -y, -z'
'x-1/2, y-1/2, -z-1/2'
'-x-1/2, y-1/2, z'
'x, -y, z-1/2'

loop_
_atom_site_label
_atom_site_type_symbol
_atom_site_fract_x
_atom_site_fract_y
_atom_site_fract_z
_atom_site_U_iso_or_equiv
_atom_site_adp_type
_atom_site_occupancy
_atom_site_symmetry_multiplicity
_atom_site_calc_flag
_atom_site_refinement_flags
O1 O 0.87647(17) 0.15862(7) 0.57933(11) 0.0301(5) Uani 1 1 d .
C1 C 0.6920(2) 0.13626(9) 0.66393(15) 0.0225(5) Uani 1 1 d .
C2 C 0.5000 0.20077(13) 0.7500 0.0260(6) Uani 1 2 d S
H2A H 0.4119 0.2408 0.6700 0.031 Uiso 0.50 1 calc PR
H2B H 0.5881 0.2408 0.8300 0.031 Uiso 0.50 1 calc PR
N4 N 0.6107(2) 0.04206(8) 0.70164(13) 0.0218(5) Uani 0.50 1 d P
C7A C 0.6107(2) 0.04206(8) 0.70164(13) 0.0218(5) Uani 0.50 1 d P
C5 C 0.6814(3) -0.04997(9) 0.67073(17) 0.0272(5) Uani 1 1 d .
H5 H 0.8232 -0.0703 0.6087 0.033 Uiso 1 1 calc R
C6 C 0.5000 -0.10654(14) 0.7500 0.0315(6) Uani 1 2 d S
H6 H 0.5000 -0.1723 0.7500 0.038 Uiso 1 2 calc SR

loop_
_atom_site_aniso_label
_atom_site_aniso_U_11
_atom_site_aniso_U_22
_atom_site_aniso_U_33
_atom_site_aniso_U_23
_atom_site_aniso_U_13
_atom_site_aniso_U_12
O1 0.0273(7) 0.0373(7) 0.0256(7) 0.0018(4) 0.0026(4) -0.0016(4)
C1 0.0230(8) 0.0273(8) 0.0173(7) 0.0006(5) -0.0048(6) -0.0014(5)
C2 0.0285(11) 0.0226(10) 0.0267(10) 0.000 -0.0002(8) 0.000
N4 0.0211(7) 0.0249(7) 0.0194(7) -0.0006(4) -0.0037(5) -0.0007(4)
C7A 0.0211(7) 0.0249(7) 0.0194(7) -0.0006(4) -0.0037(5) -0.0007(4)
C5 0.0230(8) 0.0297(8) 0.0289(8) -0.0066(5) -0.0068(6) 0.0048(5)
C6 0.0295(11) 0.0228(10) 0.0423(12) 0.000 -0.0147(9) 0.000

loop_
_atom_type_symbol
_atom_type_description
_atom_type_scat_dispersion_real
_atom_type_scat_dispersion_imag
_atom_type_scat_source
C C 0.0181 0.0091 'International Tables Vol C Tables 4.2.6.8 and 6.1.1.4'
H H 0.0000 0.0000 'International Tables Vol C Tables 4.2.6.8 and 6.1.1.4'
N N 0.0311 0.0180 'International Tables Vol C Tables 4.2.6.8 and 6.1.1.4'
O O 0.0492 0.0322 'International Tables Vol C Tables 4.2.6.8 and 6.1.1.4'

loop_
_geom_angle_atom_site_label_1
_geom_angle_atom_site_label_2
_geom_angle_atom_site_label_3
_geom_angle
_geom_angle_site_symmetry_1
_geom_angle_site_symmetry_3
O1 C1 N4 126.36(12) . .
O1 C1 C2 127.80(12) . .
N4 C1 C2 105.84(11) . .
C1 C2 C1 105.88(15) . 4_656
C5 N4 C7A 108.72(8) . 4_656
C5 N4 N4 108.72(8) . 4_656
C7A N4 N4 0.00(11) 4_656 4_656
C5 N4 C1 140.05(13) . .
C7A N4 C1 111.22(7) 4_656 .
N4 N4 C1 111.22(7) 4_656 .
N4 C5 C6 106.53(13) . .
C5 C6 C5 109.49(17) . 4_656

loop_
_geom_bond_atom_site_label_1
_geom_bond_atom_site_label_2
_geom_bond_distance
_geom_bond_site_symmetry_2
O1 C1 1.2106(15) .
C1 N4 1.4282(17) .
C1 C2 1.5130(18) .
C2 C1 1.5130(18) 4_656
N4 C5 1.3735(17) .
N4 C7A 1.381(2) 4_656
N4 N4 1.381(2) 4_656
C5 C6 1.3853(19) .
C6 C5 1.3853(19) 4_656

loop_
_geom_torsion_atom_site_label_1
_geom_torsion_atom_site_label_2
_geom_torsion_atom_site_label_3
_geom_torsion_atom_site_label_4
_geom_torsion
_geom_torsion_site_symmetry_1
_geom_torsion_site_symmetry_4
O1 C1 C2 C1 179.24(14) . 4_656
N4 C1 C2 C1 -0.35(5) . 4_656
O1 C1 N4 C5 0.4(3) . .
C2 C1 N4 C5 -179.98(15) . .
O1 C1 N4 C7A -178.62(12) . 4_656
C2 C1 N4 C7A 0.97(15) . 4_656
O1 C1 N4 N4 -178.62(12) . 4_656
C2 C1 N4 N4 0.97(15) . 4_656
C7A N4 C5 C6 -0.02(16) 4_656 .
N4 N4 C5 C6 -0.02(16) 4_656 .
C1 N4 C5 C6 -179.09(13) . .
N4 C5 C6 C5 0.01(6) . 4_656
